data_4321042
loop_
_publ_author_name
'Rodolphe Cl\'erac'
'F. Albert Cotton'
'Lee M. Daniels'
'James P. Donahue'
'Carlos A. Murillo'
'Daren J. Timmons'

_publ_section_title
;
 Completion of the Series of M2(hpp)4Cl2 Compounds from W to Pt: The W,
 Os, and Pt Compounds
;
_journal_name_full 'Inorganic Chemistry'
_journal_page_first 2581
_journal_page_last 2584
_journal_paper_doi 10.1021/ic991370v
_journal_volume 39
_journal_year 2000
_chemical_compound_source synthesized
_chemical_formula_analytical 'not measured'
_chemical_formula_moiety 'W2 (C7 H12 N3)4 Cl2'
_chemical_formula_structural W2(C7H12N3)4Cl2
_chemical_formula_sum 'C28 H48 Cl2 N12 W2'
_chemical_formula_weight 991.38
_chemical_melting_point ?
_chemical_name_systematic
;
 [tetrakis(1,3,4,6,7,8-hexahydro-2H-pyrimido[1,2-a]
 pyrimidinate)ditungsten(III)]dichloride
;
_space_group_IT_number 87
_symmetry_cell_setting tetragonal
_symmetry_space_group_name_Hall '-I 4'
_symmetry_space_group_name_H-M 'I 4/m'
_atom_sites_solution_hydrogens geom
_atom_sites_solution_primary direct
_atom_sites_solution_secondary difmap
_audit_creation_method SHELXL
_cell_angle_alpha 90.00
_cell_angle_beta 90.00
_cell_angle_gamma 90.00
_cell_formula_units_Z 2
_cell_length_a 9.949(2)
_cell_length_b 9.949(2)
_cell_length_c 15.841(2)
_cell_measurement_reflns_used 250
_cell_measurement_temperature 213(2)
_cell_measurement_theta_max 20.8
_cell_measurement_theta_min 6.75
_cell_volume 1568.0(5)
_computing_cell_refinement MADNES
_computing_data_collection MADNES
_computing_data_reduction PROCOR
_computing_molecular_graphics 'XP (SIEMENS, 1996)'
_computing_publication_material 'CIFTAB (SHELDRICK, 1993)'
_computing_structure_refinement 'SHELXL-93 (Sheldrick, 1993)'
_computing_structure_solution 'SHELXS-86 (Sheldrick, 1990)'
_diffrn_ambient_temperature 213(2)
_diffrn_measurement_device 'Nonius FAST area detector'
_diffrn_measurement_method 'ellipsoid-mask fitting'
_diffrn_radiation_monochromator graphite
_diffrn_radiation_source 'fine-focus sealed tube'
_diffrn_radiation_type MoK\a
_diffrn_radiation_wavelength 0.71073
_diffrn_reflns_av_R_equivalents 0.0550
_diffrn_reflns_av_sigmaI/netI 0.0312
_diffrn_reflns_limit_h_max 10
_diffrn_reflns_limit_h_min -10
_diffrn_reflns_limit_k_max 10
_diffrn_reflns_limit_k_min -8
_diffrn_reflns_limit_l_max 16
_diffrn_reflns_limit_l_min -16
_diffrn_reflns_number 3203
_diffrn_reflns_theta_max 22.50
_diffrn_reflns_theta_min 2.42
_diffrn_standards_number 'None (area detector data)'
_exptl_absorpt_coefficient_mu 7.543
_exptl_absorpt_correction_T_max 0.554
_exptl_absorpt_correction_T_min 0.507
_exptl_absorpt_correction_type 'symmetry-related measurements'
_exptl_crystal_colour brown
_exptl_crystal_density_diffrn 2.100
_exptl_crystal_density_meas ?
_exptl_crystal_description block
_exptl_crystal_F_000 964
_exptl_crystal_size_max 0.10
_exptl_crystal_size_mid 0.08
_exptl_crystal_size_min 0.08
_refine_diff_density_max 1.884
_refine_diff_density_min -1.310
_refine_diff_density_rms 0.202
_refine_ls_extinction_method none
_refine_ls_goodness_of_fit_all 1.277
_refine_ls_goodness_of_fit_obs 1.282
_refine_ls_hydrogen_treatment noref
_refine_ls_matrix_type full
_refine_ls_number_parameters 54
_refine_ls_number_reflns 542
_refine_ls_number_restraints 9
_refine_ls_restrained_S_all 1.266
_refine_ls_restrained_S_obs 1.271
_refine_ls_R_factor_all 0.0567
_refine_ls_R_factor_obs 0.0529
_refine_ls_shift/esd_max -0.047
_refine_ls_shift/esd_mean 0.009
_refine_ls_structure_factor_coef Fsqd
_refine_ls_weighting_details 'w=1/[\s^2^(Fo^2^)+(0.0118P)^2^+90.0723P] where P=(Fo^2^+2Fc^2^)/3'
_refine_ls_weighting_scheme calc
_refine_ls_wR_factor_all 0.1139
_refine_ls_wR_factor_obs 0.1118
_reflns_number_observed 519
_reflns_number_total 542
_reflns_observed_criterion >2sigma(I)
_cod_data_source_file ic991370v_2.cif
_cod_data_source_block W2(hpp)4Cl2
_cod_depositor_comments
;
The following automatic conversions were performed:

'_chemical_melting_point' value 'not measured' was changed to '?' -
the value is undefined or not given.

'_geom_bond_publ_flag' value
'N' changed to 'n' according to the built-in table from CIF Core
dictionary named 'cif_core.dic' version 2.4.1 from 2010-06-29 (14
times).

'_geom_bond_publ_flag' value 'Y' changed to 'y' according to
the built-in table from CIF Core dictionary named 'cif_core.dic'
version 2.4.1 from 2010-06-29 (3 times).

'_geom_angle_publ_flag'
value 'Y' changed to 'y' according to the built-in table from CIF
Core dictionary named 'cif_core.dic' version 2.4.1 from 2010-06-29 (5
times).

'_geom_angle_publ_flag' value 'N' changed to 'n' according
to the built-in table from CIF Core dictionary named 'cif_core.dic'
version 2.4.1 from 2010-06-29 (27 times).

Automatic conversion script
Id: cif_fix_values 1646 2011-03-28 12:23:43Z adriana 

The following automatic conversions were performed:

'_exptl_crystal_density_meas' value 'not measured' was changed to '?'
- the value is perceived as not measured.

Automatic conversion script
Id: cif_fix_values 3008 2015-01-20 13:52:24Z robertas 

The following automatic conversions were performed:

'_refine_ls_weighting_scheme' value 'calc
w=1/[\s^2^(Fo^2^)+(0.0118P)^2^+90.0723P] where P=(Fo^2^+2Fc^2^)/3'
was changed to 'calc'. New tag '_refine_ls_weighting_details' was
created. The value of the new tag was set to
'w=1/[\s^2^(Fo^2^)+(0.0118P)^2^+90.0723P] where P=(Fo^2^+2Fc^2^)/3'.

Automatic conversion script
Id: cif_fix_values 3143 2015-03-26 13:38:13Z robertas 
;
_cod_original_cell_volume 1568.2(5)
_cod_database_code 4321042

loop_
_symmetry_equiv_pos_as_xyz
'x, y, z'
'-x, -y, z'
'-y, x, z'
'y, -x, z'
'x+1/2, y+1/2, z+1/2'
'-x+1/2, -y+1/2, z+1/2'
'-y+1/2, x+1/2, z+1/2'
'y+1/2, -x+1/2, z+1/2'
'-x, -y, -z'
'x, y, -z'
'y, -x, -z'
'-y, x, -z'
'-x+1/2, -y+1/2, -z+1/2'
'x+1/2, y+1/2, -z+1/2'
'y+1/2, -x+1/2, -z+1/2'
'-y+1/2, x+1/2, -z+1/2'

loop_
_atom_site_aniso_label
_atom_site_aniso_U_11
_atom_site_aniso_U_22
_atom_site_aniso_U_33
_atom_site_aniso_U_23
_atom_site_aniso_U_13
_atom_site_aniso_U_12
W1 0.0342(5) 0.0342(5) 0.0169(6) 0.000 0.000 0.000
Cl1 0.056(4) 0.056(4) 0.057(5) 0.000 0.000 0.000
N11 0.035(6) 0.047(7) 0.018(5) -0.003(5) 0.008(5) -0.009(5)
N13 0.025(10) 0.064(13) 0.018(8) 0.000 0.000 -0.022(9)
C13 0.031(8) 0.066(11) 0.056(10) 0.016(9) 0.001(8) -0.016(8)
C17 0.018(8) 0.023(8) 0.027(7) 0.000 0.000 -0.004(7)

loop_
_atom_site_label
_atom_site_type_symbol
_atom_site_fract_x
_atom_site_fract_y
_atom_site_fract_z
_atom_site_U_iso_or_equiv
_atom_site_thermal_displace_type
_atom_site_occupancy
_atom_site_calc_flag
_atom_site_refinement_flags
_atom_site_disorder_group
W1 W 0.5000 0.5000 0.57100(7) 0.0285(4) Uani 1 d S .
Cl1 Cl 0.5000 0.5000 0.7644(6) 0.057(2) Uani 1 d S .
N11 N 0.3129(11) 0.4060(12) 0.5730(6) 0.033(3) Uani 1 d D .
N13 N 0.1287(16) 0.3178(19) 0.5000 0.036(5) Uani 1 d S .
C11 C 0.2612(21) 0.3344(25) 0.6486(12) 0.033(7) Uiso 0.63(4) d PD 1
H11A H 0.3027(21) 0.3716(25) 0.6996(12) 0.039 Uiso 0.63(4) calc PR 1
H11B H 0.2845(21) 0.2389(25) 0.6451(12) 0.039 Uiso 0.63(4) calc PR 1
C12 C 0.1137(24) 0.3495(33) 0.6535(15) 0.052(9) Uiso 0.63(4) d PD 1
H12A H 0.0797(24) 0.3058(33) 0.7047(15) 0.063 Uiso 0.63(4) calc PR 1
H12B H 0.0898(24) 0.4450(33) 0.6559(15) 0.063 Uiso 0.63(4) calc PR 1
C11A C 0.2237(33) 0.4139(33) 0.6485(17) 0.020(11) Uiso 0.37(4) d PD 2
H11C H 0.2767(33) 0.4261(33) 0.7001(17) 0.024 Uiso 0.37(4) calc PR 2
H11D H 0.1603(33) 0.4888(33) 0.6433(17) 0.024 Uiso 0.37(4) calc PR 2
C12A C 0.1519(38) 0.2845(36) 0.6501(20) 0.032(12) Uiso 0.37(4) d PD 2
H12C H 0.1042(38) 0.2737(36) 0.7038(20) 0.039 Uiso 0.37(4) calc PR 2
H12D H 0.2156(38) 0.2100(36) 0.6439(20) 0.039 Uiso 0.37(4) calc PR 2
C13 C 0.0516(15) 0.2852(18) 0.5761(10) 0.051(4) Uani 1 d D .
H13A H 0.0490(15) 0.1875(18) 0.5836(10) 0.061 Uiso 1 calc R 1
H13B H -0.0410(15) 0.3171(18) 0.5695(10) 0.061 Uiso 1 calc R 1
C17 C 0.2509(18) 0.3780(19) 0.5000 0.023(4) Uani 1 d SU .

loop_
_atom_type_symbol
_atom_type_description
_atom_type_scat_dispersion_real
_atom_type_scat_dispersion_imag
_atom_type_scat_source
C C 0.0033 0.0016 'International Tables Vol C Tables 4.2.6.8 and 6.1.1.4'
H H 0.0000 0.0000 'International Tables Vol C Tables 4.2.6.8 and 6.1.1.4'
N N 0.0061 0.0033 'International Tables Vol C Tables 4.2.6.8 and 6.1.1.4'
Cl Cl 0.1484 0.1585 'International Tables Vol C Tables 4.2.6.8 and 6.1.1.4'
W W -0.8490 6.8722 'International Tables Vol C Tables 4.2.6.8 and 6.1.1.4'

loop_
_geom_angle_atom_site_label_1
_geom_angle_atom_site_label_2
_geom_angle_atom_site_label_3
_geom_angle
_geom_angle_site_symmetry_1
_geom_angle_site_symmetry_3
_geom_angle_publ_flag
N11 W1 N11 89.987(7) 3_655 . y
N11 W1 N11 178.3(6) 3_655 4_565 n
N11 W1 N11 89.988(8) . 4_565 n
N11 W1 N11 89.985(11) 3_655 2_665 n
N11 W1 N11 178.3(6) . 2_665 y
N11 W1 N11 89.987(11) 4_565 2_665 n
N11 W1 W1 90.9(3) 3_655 9_666 n
N11 W1 W1 90.9(3) . 9_666 y
N11 W1 W1 90.9(3) 4_565 9_666 n
N11 W1 W1 90.9(3) 2_665 9_666 n
N11 W1 Cl1 89.1(3) 3_655 . n
N11 W1 Cl1 89.1(3) . . y
N11 W1 Cl1 89.1(3) 4_565 . n
N11 W1 Cl1 89.1(3) 2_665 . n
W1 W1 Cl1 180.0 9_666 . n
C17 N11 C11 115.9(13) . . n
C17 N11 C11A 115.5(16) . . n
C17 N11 W1 119.4(9) . . n
C11 N11 W1 122.5(11) . . n
C11A N11 W1 121.3(13) . . n
C17 N13 C13 124.6(8) . . n
C17 N13 C13 124.6(8) . 10_556 n
C13 N13 C13 110.7(15) . 10_556 n
N11 C11 C12 109.8(19) . . n
C13 C12 C11 108.6(19) . . n
C12A C11A N11 104.8(24) . . n
C11A C12A C13 107.3(24) . . n
N13 C13 C12 111.0(14) . . n
N13 C13 C12A 106.7(17) . . n
N11 C17 N11 119.4(16) 10_556 . y
N11 C17 N13 120.3(8) 10_556 . n
N11 C17 N13 120.3(8) . . n

loop_
_geom_bond_atom_site_label_1
_geom_bond_atom_site_label_2
_geom_bond_distance
_geom_bond_site_symmetry_2
_geom_bond_publ_flag
W1 N11 2.084(11) 3_655 n
W1 N11 2.084(11) . y
W1 N11 2.084(11) 4_565 n
W1 N11 2.084(11) 2_665 n
W1 W1 2.250(2) 9_666 y
W1 Cl1 3.064(9) . y
N11 C17 1.340(14) . n
N11 C11 1.48(2) . n
N11 C11A 1.49(3) . n
N13 C17 1.36(2) . n
N13 C13 1.47(2) . n
N13 C13 1.47(2) 10_556 n
C11 C12 1.48(3) . n
C12 C13 1.51(3) . n
C11A C12A 1.47(3) . n
C12A C13 1.54(3) . n
C17 N11 1.340(14) 10_556 n
